data_7111244
loop_
_publ_author_name
'Johnson, Darren W.'
'Palmer, Liam C.'
'Hof, Fraser'
'Iovine, Peter M.'
'Rebek, Julius'

_publ_section_title
;
 New supramolecular organization for a glycoluril: chiral hydrogen-bonded
 ribbons
;
_journal_issue 19
_journal_name_full 'Chemical Communications'
_journal_page_first 2228
_journal_paper_doi 10.1039/b206648c
_journal_year 2002
_chemical_compound_source synthetic
_chemical_formula_sum 'C34 H34 N4 O4'
_chemical_formula_weight 562.65
_space_group_IT_number 14
_symmetry_cell_setting monoclinic
_symmetry_space_group_name_Hall '-P 2yn'
_symmetry_space_group_name_H-M 'P 1 21/n 1'
_atom_sites_solution_hydrogens geom
_atom_sites_solution_primary direct
_atom_sites_solution_secondary difmap
_audit_creation_method SHELXL-97
_cell_angle_alpha 90.00
_cell_angle_beta 111.2290(10)
_cell_angle_gamma 90.00
_cell_formula_units_Z 4
_cell_length_a 15.6238(3)
_cell_length_b 10.8061(2)
_cell_length_c 18.8578(4)
_cell_measurement_reflns_used 7125
_cell_measurement_temperature 119(2)
_cell_measurement_theta_max 56.416
_cell_measurement_theta_min 3.033
_cell_volume 2967.76(10)
_computing_cell_refinement
;
SMART (Siemens, 1995), SAINT (Siemens, 1995)
;
_computing_data_collection 'SMART (Siemens, 1995)'
_computing_data_reduction
;
SAINT (Siemens, 1995), XPREP (Siemens, 1995)
;
_computing_structure_refinement 'SHELXL-97 (Sheldrick, 1997)'
_computing_structure_solution 'SIR92 (Altomare, 1993)'
_diffrn_ambient_temperature 119(2)
_diffrn_measured_fraction_theta_full 0.904
_diffrn_measured_fraction_theta_max 0.904
_diffrn_measurement_device_type '3 circle diffractometer'
_diffrn_measurement_method
;
omega scans with profile analysis
;
_diffrn_radiation_detector 'CCD area detector'
_diffrn_radiation_monochromator 'mirror optics'
_diffrn_radiation_source 'X-ray tube'
_diffrn_radiation_type CuK\a
_diffrn_radiation_wavelength 1.54180
_diffrn_reflns_av_R_equivalents 0.0347
_diffrn_reflns_av_sigmaI/netI 0.0247
_diffrn_reflns_limit_h_max 16
_diffrn_reflns_limit_h_min -15
_diffrn_reflns_limit_k_max 10
_diffrn_reflns_limit_k_min -11
_diffrn_reflns_limit_l_max 16
_diffrn_reflns_limit_l_min -20
_diffrn_reflns_number 9856
_diffrn_reflns_theta_full 56.41
_diffrn_reflns_theta_max 56.41
_diffrn_reflns_theta_min 3.16
_exptl_absorpt_coefficient_mu 0.672
_exptl_absorpt_correction_T_max 0.94914
_exptl_absorpt_correction_T_min 0.31448
_exptl_absorpt_correction_type psi-scan
_exptl_crystal_colour colorless
_exptl_crystal_density_diffrn 1.259
_exptl_crystal_density_meas ?
_exptl_crystal_description block
_exptl_crystal_F_000 1192
_exptl_crystal_size_max 0.21
_exptl_crystal_size_mid 0.13
_exptl_crystal_size_min 0.06
_refine_diff_density_max 0.383
_refine_diff_density_min -0.304
_refine_diff_density_rms 0.056
_refine_ls_extinction_method none
_refine_ls_goodness_of_fit_ref 1.036
_refine_ls_hydrogen_treatment mixed
_refine_ls_matrix_type full
_refine_ls_number_parameters 379
_refine_ls_number_reflns 3549
_refine_ls_number_restraints 0
_refine_ls_restrained_S_all 1.036
_refine_ls_R_factor_all 0.0589
_refine_ls_R_factor_gt 0.0559
_refine_ls_shift/su_max 0.000
_refine_ls_shift/su_mean 0.000
_refine_ls_structure_factor_coef Fsqd
_refine_ls_weighting_details 'calc w=1/[\s^2^(Fo^2^)+(0.1033P)^2^+1.9287P] where P=(Fo^2^+2Fc^2^)/3'
_refine_ls_weighting_scheme calc
_refine_ls_wR_factor_gt 0.1539
_refine_ls_wR_factor_ref 0.1570
_reflns_number_gt 3260
_reflns_number_total 3549
_reflns_threshold_expression >2sigma(I)
_cod_data_source_file b206648csup1.cif
_cod_data_source_block meglys
_cod_depositor_comments
;
The following automatic conversions were performed:

'_exptl_crystal_density_meas' value 'not measured' was changed to '?'
- the value is perceived as not measured.

Automatic conversion script
Id: cif_fix_values 3008 2015-01-20 13:52:24Z robertas 
;
_cod_original_cell_volume 2967.75(10)
_cod_original_sg_symbol_H-M P2(1)/n
_cod_database_code 7111244

loop_
_symmetry_equiv_pos_as_xyz
'x, y, z'
'-x+1/2, y+1/2, -z+1/2'
'-x, -y, -z'
'x-1/2, -y-1/2, z-1/2'

loop_
_atom_site_label
_atom_site_type_symbol
_atom_site_fract_x
_atom_site_fract_y
_atom_site_fract_z
_atom_site_U_iso_or_equiv
_atom_site_adp_type
_atom_site_occupancy
_atom_site_symmetry_multiplicity
_atom_site_calc_flag
_atom_site_refinement_flags
O1 O 0.75104(12) 0.30691(17) 0.15766(9) 0.0385(5) Uani 1 1 d .
O2 O 0.75538(12) -0.22451(17) 0.15667(9) 0.0373(5) Uani 1 1 d .
O3 O 1.12606(14) -0.50359(19) 0.11158(11) 0.0487(6) Uani 1 1 d .
O8 O 0.50162(15) 0.0227(3) -0.19481(12) 0.0728(8) Uani 1 1 d .
N4 N 0.85888(14) -0.08178(19) 0.14441(11) 0.0276(5) Uani 1 1 d .
N5 N 0.83183(14) 0.16485(19) 0.24931(10) 0.0284(5) Uani 1 1 d .
H5A H 0.8312 0.2039 0.2901 0.034 Uiso 1 1 calc R
N6 N 0.82335(14) 0.13824(19) 0.13052(10) 0.0278(5) Uani 1 1 d .
N7 N 0.80166(14) -0.05440(19) 0.23548(11) 0.0288(5) Uani 1 1 d .
H7A H 0.7651 -0.0640 0.2612 0.035 Uiso 1 1 calc R
C9 C 0.86998(16) 0.0432(2) 0.25060(13) 0.0256(6) Uani 1 1 d .
C10 C 0.88873(17) 0.0422(2) 0.17278(13) 0.0268(6) Uani 1 1 d .
C11 C 0.95215(16) 0.0185(2) 0.32300(13) 0.0253(6) Uani 1 1 d .
C12 C 1.10070(18) 0.2239(3) 0.18192(14) 0.0347(6) Uani 1 1 d .
H12A H 1.1161 0.3076 0.1767 0.042 Uiso 1 1 calc R
C13 C 1.00150(17) 0.1149(2) 0.36744(14) 0.0333(6) Uani 1 1 d .
H13A H 0.9858 0.1979 0.3515 0.040 Uiso 1 1 calc R
C14 C 0.79698(17) 0.2124(2) 0.17774(13) 0.0290(6) Uani 1 1 d .
C15 C 0.98626(17) 0.0729(2) 0.17997(13) 0.0265(6) Uani 1 1 d .
C16 C 0.97776(19) -0.1007(3) 0.34655(15) 0.0383(7) Uani 1 1 d .
H16A H 0.9451 -0.1680 0.3164 0.046 Uiso 1 1 calc R
C17 C 0.85706(18) -0.1302(2) 0.07105(13) 0.0329(6) Uani 1 1 d .
H17A H 0.8695 -0.0615 0.0414 0.039 Uiso 1 1 calc R
H17B H 0.7947 -0.1622 0.0421 0.039 Uiso 1 1 calc R
C18 C 0.80047(17) -0.1290(2) 0.17731(13) 0.0282(6) Uani 1 1 d .
C19 C 1.05358(17) -0.0178(2) 0.19583(14) 0.0318(6) Uani 1 1 d .
H19A H 1.0383 -0.1016 0.2008 0.038 Uiso 1 1 calc R
C20 C 1.07379(17) 0.0912(3) 0.43513(15) 0.0364(7) Uani 1 1 d .
H20A H 1.1066 0.1586 0.4650 0.044 Uiso 1 1 calc R
C21 C 1.09903(18) -0.0277(2) 0.45993(14) 0.0330(6) Uani 1 1 d .
C22 C 1.16782(18) 0.1339(3) 0.19680(15) 0.0378(7) Uani 1 1 d .
C23 C 1.01176(18) 0.1949(2) 0.17446(14) 0.0309(6) Uani 1 1 d .
H23A H 0.9674 0.2589 0.1654 0.037 Uiso 1 1 calc R
C24 C 1.0509(2) -0.1241(3) 0.41395(16) 0.0434(7) Uani 1 1 d .
H24A H 1.0682 -0.2072 0.4288 0.052 Uiso 1 1 calc R
C25 C 1.05911(19) -0.4150(3) 0.09566(15) 0.0375(7) Uani 1 1 d .
C26 C 0.94276(19) -0.3243(3) 0.13398(15) 0.0371(7) Uani 1 1 d .
H26A H 0.9081 -0.3247 0.1662 0.044 Uiso 1 1 calc R
C27 C 0.81159(19) 0.1791(2) 0.05414(14) 0.0352(7) Uani 1 1 d .
H27A H 0.8674 0.1567 0.0438 0.042 Uiso 1 1 calc R
H27B H 0.8067 0.2705 0.0524 0.042 Uiso 1 1 calc R
C28 C 0.92629(17) -0.2327(2) 0.07891(14) 0.0317(6) Uani 1 1 d .
C29 C 0.97509(19) -0.2377(3) 0.03081(15) 0.0379(7) Uani 1 1 d .
H29A H 0.9639 -0.1770 -0.0079 0.045 Uiso 1 1 calc R
C30 C 0.72890(19) 0.1262(3) -0.00881(14) 0.0355(7) Uani 1 1 d .
C31 C 1.14278(18) 0.0131(3) 0.20444(16) 0.0394(7) Uani 1 1 d .
H31A H 1.1880 -0.0502 0.2159 0.047 Uiso 1 1 calc R
C32 C 1.17407(19) -0.0537(3) 0.53521(15) 0.0436(7) Uani 1 1 d .
H32A H 1.1989 0.0246 0.5605 0.065 Uiso 1 1 calc R
H32B H 1.2231 -0.1010 0.5269 0.065 Uiso 1 1 calc R
H32C H 1.1491 -0.1017 0.5673 0.065 Uiso 1 1 calc R
C33 C 1.00861(19) -0.4151(3) 0.14301(14) 0.0364(7) Uani 1 1 d .
H33A H 1.0191 -0.4768 0.1812 0.044 Uiso 1 1 calc R
C34 C 1.0395(2) -0.3285(3) 0.03741(16) 0.0398(7) Uani 1 1 d .
H34A H 1.0704 -0.3318 0.0023 0.048 Uiso 1 1 calc R
C35 C 1.2646(2) 0.1672(3) 0.2049(2) 0.0622(10) Uani 1 1 d .
H35A H 1.2683 0.2564 0.1969 0.093 Uiso 1 1 calc R
H35B H 1.2817 0.1216 0.1671 0.093 Uiso 1 1 calc R
H35C H 1.3067 0.1454 0.2561 0.093 Uiso 1 1 calc R
C36 C 0.5757(2) 0.0527(3) -0.13073(16) 0.0491(8) Uani 1 1 d .
C37 C 0.7239(2) 0.1410(3) -0.08313(15) 0.0460(8) Uani 1 1 d .
H37A H 0.7743 0.1767 -0.0926 0.055 Uiso 1 1 calc R
C38 C 1.1811(2) -0.5069(3) 0.0659(2) 0.0536(8) Uani 1 1 d .
H38A H 1.2253 -0.5750 0.0827 0.080 Uiso 1 1 calc R
H38B H 1.2142 -0.4284 0.0709 0.080 Uiso 1 1 calc R
H38C H 1.1417 -0.5196 0.0126 0.080 Uiso 1 1 calc R
C39 C 0.6478(2) 0.1050(3) -0.14304(16) 0.0513(8) Uani 1 1 d .
H39A H 0.6455 0.1169 -0.1936 0.062 Uiso 1 1 calc R
C40 C 0.6567(2) 0.0718(3) 0.00335(16) 0.0491(8) Uani 1 1 d .
H40A H 0.6593 0.0600 0.0540 0.059 Uiso 1 1 calc R
C41 C 0.4201(2) -0.0164(4) -0.1852(2) 0.0728(12) Uani 1 1 d .
H41A H 0.3730 -0.0343 -0.2350 0.109 Uiso 1 1 calc R
H41B H 0.3982 0.0492 -0.1602 0.109 Uiso 1 1 calc R
H41C H 0.4325 -0.0913 -0.1537 0.109 Uiso 1 1 calc R
C42 C 0.5790(2) 0.0331(4) -0.05708(18) 0.0580(9) Uani 1 1 d .
H42A H 0.5294 -0.0059 -0.0480 0.070 Uiso 1 1 calc R

loop_
_atom_site_aniso_label
_atom_site_aniso_U_11
_atom_site_aniso_U_22
_atom_site_aniso_U_33
_atom_site_aniso_U_23
_atom_site_aniso_U_13
_atom_site_aniso_U_12
O1 0.0513(11) 0.0411(12) 0.0270(10) 0.0076(8) 0.0190(8) 0.0181(9)
O2 0.0473(11) 0.0408(12) 0.0288(10) -0.0086(8) 0.0199(8) -0.0143(9)
O3 0.0606(13) 0.0448(13) 0.0542(13) 0.0093(9) 0.0368(11) 0.0148(10)
O8 0.0443(13) 0.135(2) 0.0345(14) -0.0197(13) 0.0085(11) 0.0108(13)
N4 0.0375(12) 0.0296(13) 0.0212(11) -0.0030(9) 0.0170(9) -0.0021(9)
N5 0.0414(12) 0.0315(13) 0.0143(11) 0.0012(8) 0.0126(9) 0.0061(9)
N6 0.0369(12) 0.0328(13) 0.0170(11) 0.0024(9) 0.0138(9) 0.0041(9)
N7 0.0337(11) 0.0355(13) 0.0241(12) -0.0030(9) 0.0186(9) -0.0035(9)
C9 0.0328(13) 0.0268(15) 0.0209(14) -0.0001(10) 0.0142(11) 0.0016(10)
C10 0.0342(14) 0.0276(15) 0.0224(14) 0.0018(10) 0.0149(11) 0.0017(11)
C11 0.0318(14) 0.0299(16) 0.0203(13) 0.0009(10) 0.0169(11) 0.0000(11)
C12 0.0464(16) 0.0298(16) 0.0317(15) -0.0020(11) 0.0185(12) -0.0079(12)
C13 0.0385(15) 0.0265(15) 0.0340(16) 0.0023(11) 0.0122(12) 0.0001(11)
C14 0.0337(14) 0.0318(16) 0.0242(14) 0.0007(11) 0.0140(11) 0.0015(12)
C15 0.0356(14) 0.0299(15) 0.0175(13) -0.0019(10) 0.0136(11) -0.0012(11)
C16 0.0535(17) 0.0281(17) 0.0265(15) -0.0017(11) 0.0064(13) -0.0006(13)
C17 0.0446(16) 0.0376(17) 0.0198(14) -0.0021(11) 0.0157(12) -0.0022(12)
C18 0.0333(14) 0.0323(16) 0.0224(14) -0.0012(11) 0.0143(11) -0.0008(12)
C19 0.0378(15) 0.0274(15) 0.0323(15) 0.0014(11) 0.0154(12) -0.0006(11)
C20 0.0362(15) 0.0351(17) 0.0338(16) -0.0044(12) 0.0076(12) -0.0071(12)
C21 0.0387(15) 0.0400(18) 0.0233(14) 0.0029(12) 0.0149(12) 0.0006(12)
C22 0.0372(15) 0.0408(18) 0.0379(16) -0.0037(12) 0.0166(12) -0.0045(13)
C23 0.0401(15) 0.0294(16) 0.0284(14) 0.0019(11) 0.0185(11) 0.0021(12)
C24 0.0587(18) 0.0298(17) 0.0338(17) 0.0062(12) 0.0071(14) 0.0059(13)
C25 0.0464(16) 0.0325(17) 0.0386(16) -0.0004(12) 0.0212(13) -0.0003(13)
C26 0.0485(16) 0.0414(18) 0.0302(15) -0.0015(12) 0.0250(12) -0.0034(13)
C27 0.0509(17) 0.0348(17) 0.0259(15) 0.0060(11) 0.0210(13) 0.0036(12)
C28 0.0419(15) 0.0346(16) 0.0207(13) -0.0029(11) 0.0138(11) -0.0051(11)
C29 0.0543(17) 0.0388(17) 0.0289(15) 0.0040(11) 0.0250(13) -0.0005(13)
C30 0.0459(16) 0.0391(17) 0.0250(15) 0.0055(11) 0.0169(12) 0.0118(12)
C31 0.0360(15) 0.0366(18) 0.0456(17) -0.0017(12) 0.0147(13) 0.0030(12)
C32 0.0429(16) 0.060(2) 0.0263(16) 0.0056(13) 0.0104(13) 0.0013(13)
C33 0.0495(16) 0.0377(17) 0.0296(15) 0.0065(12) 0.0234(13) 0.0026(13)
C34 0.0548(17) 0.0366(17) 0.0430(17) -0.0008(13) 0.0357(14) -0.0020(13)
C35 0.0454(18) 0.051(2) 0.094(3) -0.0041(18) 0.0291(18) -0.0081(15)
C36 0.0434(17) 0.073(2) 0.0295(17) -0.0119(14) 0.0114(14) 0.0145(15)
C37 0.0575(19) 0.057(2) 0.0283(17) 0.0017(13) 0.0216(15) 0.0030(15)
C38 0.058(2) 0.053(2) 0.063(2) 0.0086(15) 0.0381(17) 0.0099(15)
C39 0.062(2) 0.068(2) 0.0274(17) 0.0006(14) 0.0206(15) 0.0099(16)
C40 0.0489(18) 0.075(2) 0.0227(16) -0.0013(14) 0.0119(14) -0.0006(16)
C41 0.042(2) 0.119(3) 0.054(2) -0.030(2) 0.0133(16) 0.0030(19)
C42 0.0443(18) 0.096(3) 0.0372(19) -0.0058(16) 0.0187(15) -0.0024(17)

loop_
_atom_type_symbol
_atom_type_description
_atom_type_scat_dispersion_real
_atom_type_scat_dispersion_imag
_atom_type_scat_source
C C 0.0181 0.0091 'International Tables Vol C Tables 4.2.6.8 and 6.1.1.4'
H H 0.0000 0.0000 'International Tables Vol C Tables 4.2.6.8 and 6.1.1.4'
N N 0.0311 0.0180 'International Tables Vol C Tables 4.2.6.8 and 6.1.1.4'
O O 0.0492 0.0322 'International Tables Vol C Tables 4.2.6.8 and 6.1.1.4'

loop_
_geom_angle_atom_site_label_1
_geom_angle_atom_site_label_2
_geom_angle_atom_site_label_3
_geom_angle
C25 O3 C38 117.8(2)
C36 O8 C41 117.9(3)
C18 N4 C10 110.64(19)
C18 N4 C17 120.2(2)
C10 N4 C17 124.6(2)
C14 N5 C9 112.10(19)
C14 N6 C27 120.5(2)
C14 N6 C10 111.99(19)
C27 N6 C10 124.4(2)
C18 N7 C9 112.6(2)
N5 C9 N7 112.9(2)
N5 C9 C11 112.61(19)
N7 C9 C11 111.74(19)
N5 C9 C10 101.72(17)
N7 C9 C10 100.42(17)
C11 C9 C10 116.59(19)
N4 C10 N6 112.52(19)
N4 C10 C15 114.36(19)
N6 C10 C15 111.80(19)
N4 C10 C9 101.73(18)
N6 C10 C9 99.81(17)
C15 C10 C9 115.40(19)
C16 C11 C13 118.5(2)
C16 C11 C9 120.4(2)
C13 C11 C9 121.1(2)
C23 C12 C22 121.5(2)
C11 C13 C20 120.5(2)
O1 C14 N5 126.9(2)
O1 C14 N6 124.6(2)
N5 C14 N6 108.5(2)
C19 C15 C23 118.0(2)
C19 C15 C10 121.5(2)
C23 C15 C10 120.4(2)
C11 C16 C24 120.8(3)
N4 C17 C28 113.4(2)
O2 C18 N7 126.4(2)
O2 C18 N4 124.5(2)
N7 C18 N4 109.1(2)
C31 C19 C15 120.5(2)
C21 C20 C13 121.5(2)
C20 C21 C24 117.7(2)
C20 C21 C32 121.6(2)
C24 C21 C32 120.7(2)
C12 C22 C31 117.5(2)
C12 C22 C35 120.8(3)
C31 C22 C35 121.7(3)
C12 C23 C15 120.8(2)
C21 C24 C16 120.9(3)
O3 C25 C33 115.2(2)
O3 C25 C34 125.2(2)
C33 C25 C34 119.7(2)
C33 C26 C28 121.6(2)
N6 C27 C30 115.4(2)
C29 C28 C26 117.8(2)
C29 C28 C17 120.6(2)
C26 C28 C17 121.7(2)
C34 C29 C28 121.8(2)
C40 C30 C37 118.2(3)
C40 C30 C27 123.6(2)
C37 C30 C27 118.0(3)
C19 C31 C22 121.7(3)
C26 C33 C25 119.3(2)
C29 C34 C25 119.6(2)
C39 C36 O8 115.8(3)
C39 C36 C42 120.3(3)
O8 C36 C42 123.9(3)
C39 C37 C30 121.1(3)
C36 C39 C37 120.4(3)
C30 C40 C42 121.4(3)
C36 C42 C40 118.5(3)

loop_
_geom_bond_atom_site_label_1
_geom_bond_atom_site_label_2
_geom_bond_distance
O1 C14 1.227(3)
O2 C18 1.231(3)
O3 C25 1.369(3)
O3 C38 1.421(4)
O8 C36 1.375(4)
O8 C41 1.415(5)
N4 C18 1.374(3)
N4 C10 1.455(3)
N4 C17 1.470(3)
N5 C14 1.360(3)
N5 C9 1.440(3)
N6 C14 1.368(3)
N6 C27 1.453(3)
N6 C10 1.472(3)
N7 C18 1.356(3)
N7 C9 1.453(3)
C9 C11 1.521(3)
C9 C10 1.597(3)
C10 C15 1.517(4)
C11 C16 1.374(4)
C11 C13 1.383(4)
C12 C23 1.381(4)
C12 C22 1.382(4)
C13 C20 1.388(4)
C15 C19 1.389(4)
C15 C23 1.391(4)
C16 C24 1.391(4)
C17 C28 1.517(4)
C19 C31 1.384(4)
C20 C21 1.375(4)
C21 C24 1.389(4)
C21 C32 1.505(4)
C22 C31 1.386(4)
C22 C35 1.507(4)
C25 C33 1.389(4)
C25 C34 1.390(4)
C26 C33 1.387(4)
C26 C28 1.390(4)
C27 C30 1.514(4)
C28 C29 1.381(4)
C29 C34 1.378(4)
C30 C40 1.364(4)
C30 C37 1.384(4)
C36 C39 1.354(5)
C36 C42 1.388(4)
C37 C39 1.367(4)
C40 C42 1.395(4)
